data_2107036
loop_
_publ_author_name
'Ledesert, M.'

_publ_section_title
;
 Structure de l'Heptachlorure de Tricadmium et de Potassium Tetrahydrate
;
_journal_name_full 'Acta Crystallographica B (24,1968-38,1982)'
_journal_page_first 1569
_journal_page_last 1571
_journal_volume 38
_journal_year 1982
_chemical_formula_sum 'Cd3 Cl7 H8 K O4'
_chemical_name_systematic 'Cd3 K Cl7 (H2 O)4'
_space_group_IT_number 11
_symmetry_space_group_name_Hall '-P 2yb'
_symmetry_space_group_name_H-M 'P 1 21/m 1'
_cell_angle_alpha 90
_cell_angle_beta 91.81
_cell_angle_gamma 90
_cell_formula_units_Z 2
_cell_length_a 6.6736
_cell_length_b 16.1224
_cell_length_c 7.0373
_cell_volume 756.797
_citation_journal_id_ASTM ACBCAR
_cod_data_source_file Ledesert_ACBCAR_1982_1706.cif
_cod_data_source_block H8Cd3Cl7K1O4
_cod_original_cell_volume 756.7967
_cod_original_formula_sum 'H8 Cd3 Cl7 K1 O4'
_cod_database_code 2107036

loop_
_symmetry_equiv_pos_as_xyz
x,y,z
-x,y+1/2,-z
-x,-y,-z
x,-y-1/2,z

loop_
_atom_site_label
_atom_site_type_symbol
_atom_site_fract_x
_atom_site_fract_y
_atom_site_fract_z
_atom_site_occupancy
_atom_site_U_iso_or_equiv
Cl1 Cl-1 0.32806 0.05425 -0.16976 1 0.0
H1 H+1 -0.252 0.081 0.492 1 0.0
H4 H+1 -0.595 0.25 -0.348 1 0.0
H5 H+1 -0.406 0.25 -0.231 1 0.0
O1 O-2 -0.31881 0.12242 0.44571 1 0.0
O2 O-2 0.11639 0.25 -0.31016 1 0.0
Cl2 Cl-1 0.18253 0.05003 0.31982 1 0.0
Cl4 Cl-1 0.38504 0.25 0.15035 1 0.0
H3 H+1 0.086 0.201 -0.249 1 0.0
Cd1 Cd+2 0 0 0 1 0.0
Cl3 Cl-1 -0.17975 0.14001 -0.02619 1 0.0
Cd2 Cd+2 0.50431 0.09677 0.16322 1 0.0
K1 K+1 -0.03529 0.25 0.32773 1 0.0
H2 H+1 -0.373 0.154 0.504 1 0.0
O3 O-2 -0.46864 0.25 -0.34321 1 0.0
